data_1501627
loop_
_publ_author_name
'Yang, Sihai'
'Callear, Samantha K.'
'Ramirez-Cuesta, Anibal J.'
'David, William I. F.'
'Sun, Junliang'
'Blake, Alexander J.'
'Champness, Neil R.'
'Schr\"oder, Martin'

_publ_section_title
;
 Pore with gate: modulating hydrogen storage in metal-organic framework
 materials via cation exchange
;
_journal_name_full 'Faraday Discussions'
_journal_page_first 19
_journal_paper_doi 10.1039/c1fd00006c
_journal_volume 151
_journal_year 2011
_chemical_formula_moiety 'In (C22 O8 H10) (C2 H8 N), 2(C3 H7 N O), 4(H2 O)'
_chemical_formula_sum 'C30 H40 In N3 O14'
_chemical_formula_weight 781.47
_chemical_name_systematic
;
?
;
_space_group_IT_number 131
_symmetry_cell_setting tetragonal
_symmetry_space_group_name_Hall '-P 4c 2'
_symmetry_space_group_name_H-M 'P 42/m m c'
_atom_sites_solution_hydrogens geom
_atom_sites_solution_primary direct
_atom_sites_solution_secondary difmap
_audit_creation_method 'enCIFer editing of SHELXL97 CIF output'
_cell_angle_alpha 90.00
_cell_angle_beta 90.00
_cell_angle_gamma 90.00
_cell_formula_units_Z 2
_cell_length_a 9.9532(3)
_cell_length_b 9.9532(3)
_cell_length_c 26.7005(11)
_cell_measurement_reflns_used 700
_cell_measurement_temperature 293(2)
_cell_measurement_theta_max 33.22
_cell_measurement_theta_min 3.68
_cell_volume 2645.12(16)
_computing_cell_refinement
;
CrysAlis RED, Oxford Diffraction Ltd.,
Version 1.171.31.8 (release 12-01-2007 CrysAlis171 .NET)
(compiled Jan 12 2007,17:49:11)
;
_computing_data_collection
;
CrysAlis CCD, Oxford Diffraction Ltd.,
Version 1.171.31.8 (release 12-01-2007 CrysAlis171 .NET)
(compiled Jan 12 2007,17:49:11)
;
_computing_data_reduction
;
CrysAlis RED, Oxford Diffraction Ltd.,
Version 1.171.31.8 (release 12-01-2007 CrysAlis171 .NET)
(compiled Jan 12 2007,17:49:11)
;
_computing_publication_material 'enCIFer (Allen et al., 2004); PLATON (Spek, 2009)'
_computing_structure_refinement 'SHELXL97 (Sheldrick, 2008)'
_computing_structure_solution 'SHELXS97 (Sheldrick, 2008)'
_diffrn_ambient_temperature 293(2)
_diffrn_detector_area_resol_mean 16.546
_diffrn_measured_fraction_theta_full 0.967
_diffrn_measured_fraction_theta_max 0.967
_diffrn_measurement_device_type 'CrysAlis CCD area detector'
_diffrn_measurement_method \w
_diffrn_radiation_monochromator graphite
_diffrn_radiation_source 'Enhance (Mo) X-ray Source'
_diffrn_radiation_type MoK\a
_diffrn_radiation_wavelength 0.71073
_diffrn_reflns_av_R_equivalents 0.0899
_diffrn_reflns_av_sigmaI/netI 0.0351
_diffrn_reflns_limit_h_max 11
_diffrn_reflns_limit_h_min -11
_diffrn_reflns_limit_k_max 11
_diffrn_reflns_limit_k_min -11
_diffrn_reflns_limit_l_max 29
_diffrn_reflns_limit_l_min -29
_diffrn_reflns_number 24345
_diffrn_reflns_theta_full 23.25
_diffrn_reflns_theta_max 23.25
_diffrn_reflns_theta_min 4.09
_exptl_absorpt_coefficient_mu 0.493
_exptl_absorpt_correction_T_max 0.959
_exptl_absorpt_correction_T_min 0.907
_exptl_absorpt_correction_type analytical
_exptl_absorpt_process_details
;
CrysAlis RED, Oxford Diffraction Ltd.,
Version 1.171.31.8 (release 12-01-2007 CrysAlis171 .NET)
(compiled Jan 12 2007,17:49:11)
Analytical numeric absorption correction using a multifaceted crystal
model based on expressions derived by R.C. Clark & J.S. Reid.
(Clark, R. C. & Reid, J. S. (1995). Acta Cryst. A51, 887-897)
;
_exptl_crystal_colour Colorless
_exptl_crystal_density_diffrn 0.981
_exptl_crystal_description Octahedron
_exptl_crystal_F_000 804
_exptl_crystal_size_max 0.14
_exptl_crystal_size_mid 0.14
_exptl_crystal_size_min 0.12
_platon_squeeze_details
;
Approximately 73% of the unit cell volume comprises a large region of
disordered solvent and counter-cations which could not be modelled as
discrete atomic sites. We employed PLATON SQUEEZE to calculate the
contribution to the diffraction from the solvent/cation region and
thereby produced a set of solvent-free diffraction intensities. SQUEEZE
estimated a total count of 570 electrons per unit cell, which were
assigned to be 2.0 DMF and 4.0 water molecules per indium. The final
formula was calculated from the TGA combined with elemental analysis data.
;
_refine_diff_density_max 0.35
_refine_diff_density_min -0.49
_refine_diff_density_rms 0.09
_refine_ls_extinction_method none
_refine_ls_goodness_of_fit_ref 1.02
_refine_ls_hydrogen_treatment constr
_refine_ls_matrix_type full
_refine_ls_number_parameters 49
_refine_ls_number_reflns 1073
_refine_ls_number_restraints 26
_refine_ls_restrained_S_all 1.01
_refine_ls_R_factor_all 0.0805
_refine_ls_R_factor_gt 0.0621
_refine_ls_shift/su_max 0.000
_refine_ls_shift/su_mean 0.000
_refine_ls_structure_factor_coef Fsqd
_refine_ls_weighting_details 'calc w=1/[\s^2^(Fo^2^)+(0.115P)^2^+1.00P] where P=(Fo^2^+2Fc^2^)/3'
_refine_ls_weighting_scheme calc
_refine_ls_wR_factor_gt 0.167
_refine_ls_wR_factor_ref 0.174
_reflns_number_gt 774
_reflns_number_total 1073
_reflns_threshold_expression >2sigma(I)
_cod_data_source_file c1fd00006c.txt
_cod_data_source_block NOTT-210
_cod_original_sg_symbol_H-M 'P 42/mmc'
_cod_database_code 1501627

loop_
_symmetry_equiv_pos_as_xyz
'x, y, z'
'-y, x, z+1/2'
'-x, -y, z'
'y, -x, z+1/2'
'x, -y, -z'
'y, x, -z+1/2'
'-x, y, -z'
'-y, -x, -z+1/2'
'-x, -y, -z'
'y, -x, -z-1/2'
'x, y, -z'
'-y, x, -z-1/2'
'-x, y, z'
'-y, -x, z-1/2'
'x, -y, z'
'y, x, z-1/2'

loop_
_atom_site_label
_atom_site_type_symbol
_atom_site_fract_x
_atom_site_fract_y
_atom_site_fract_z
_atom_site_U_iso_or_equiv
_atom_site_adp_type
_atom_site_occupancy
_atom_site_symmetry_multiplicity
_atom_site_calc_flag
_atom_site_refinement_flags
In1 In 0.5000 0.5000 0.2500 0.0530(5) Uani 1 8 d SU
O1 O 0.3557(5) 0.5000 0.18755(18) 0.0710(14) Uani 1 2 d SU
O2 O 0.2569(6) 0.5000 0.2605(2) 0.099(2) Uani 1 2 d SU
C1 C 0.2529(9) 0.5000 0.2134(4) 0.087(3) Uani 1 2 d SU
C2 C 0.1205(7) 0.5000 0.1875(3) 0.080(2) Uani 1 2 d SU
C3 C 0.1225(8) 0.5000 0.1363(3) 0.093(3) Uani 1 2 d SU
H3 H 0.2048 0.5000 0.1198 0.112 Uiso 1 2 calc SR
C4 C 0.0000 0.5000 0.2142(4) 0.080(3) Uani 1 4 d SU
H4 H 0.0000 0.5000 0.2491 0.096 Uiso 1 4 calc SR
C5 C 0.0000 0.5000 0.1070(4) 0.098(4) Uani 1 4 d SU
C6 C 0.0000 0.5000 0.0527(5) 0.116(6) Uani 1 4 d SU
C7 C 0.1109(15) 0.460(2) 0.0272(4) 0.163(9) Uiso 0.50 1 d PU
H7A H 0.1898 0.4361 0.0459 0.196 Uiso 0.50 1 d PR

loop_
_atom_site_aniso_label
_atom_site_aniso_U_11
_atom_site_aniso_U_22
_atom_site_aniso_U_33
_atom_site_aniso_U_23
_atom_site_aniso_U_13
_atom_site_aniso_U_12
In1 0.0572(5) 0.0572(5) 0.0448(7) 0.000 0.000 0.000
O1 0.043(3) 0.092(4) 0.079(4) 0.000 0.001(3) 0.000
O2 0.061(4) 0.157(7) 0.079(5) 0.000 -0.009(3) 0.000
C1 0.059(5) 0.117(7) 0.084(6) 0.000 -0.015(5) 0.000
C2 0.055(5) 0.111(7) 0.073(6) 0.000 -0.012(4) 0.000
C3 0.053(5) 0.145(9) 0.080(6) 0.000 -0.004(4) 0.000
C4 0.044(6) 0.125(11) 0.071(8) 0.000 0.000 0.000
C5 0.066(8) 0.158(14) 0.068(8) 0.000 0.000 0.000
C6 0.051(8) 0.213(18) 0.083(9) 0.000 0.000 0.000

loop_
_atom_type_symbol
_atom_type_description
_atom_type_scat_dispersion_real
_atom_type_scat_dispersion_imag
_atom_type_scat_source
C C 0.0033 0.0016 'International Tables Vol C Tables 4.2.6.8 and 6.1.1.4'
H H 0.0000 0.0000 'International Tables Vol C Tables 4.2.6.8 and 6.1.1.4'
In In -0.7276 1.3100 'International Tables Vol C Tables 4.2.6.8 and 6.1.1.4'
O O 0.0106 0.0060 'International Tables Vol C Tables 4.2.6.8 and 6.1.1.4'
N N 0.0061 0.0033 'International Tables Vol C Tables 4.2.6.8 and 6.1.1.4'

loop_
_geom_angle_atom_site_label_1
_geom_angle_atom_site_label_2
_geom_angle_atom_site_label_3
_geom_angle
_geom_angle_site_symmetry_1
_geom_angle_site_symmetry_3
O1 In1 O1 125.03(16) 10_566 .
O1 In1 O1 81.5(3) 3_665 .
O1 In1 O2 84.98(9) 10_566 .
O1 In1 O2 137.4(2) 3_665 .
O1 In1 O2 55.88(17) . .
O2 In1 O2 166.7(3) . 3_665
O2 In1 O2 90.76(3) . 10_566
C1 O1 In1 96.7(5) . .
C1 O2 In1 85.2(5) . .
O1 C1 O2 122.2(8) . .
O1 C1 C2 118.3(9) . .
O2 C1 C2 119.5(8) . .
C3 C2 C4 121.6(8) . .
C3 C2 C1 116.8(8) . .
C4 C2 C1 121.6(8) . .
C2 C3 C5 121.8(8) . .
C2 C3 H3 119.1 . .
C5 C3 H3 119.1 . .
C2 C4 C2 118.5(10) 3_565 .
C2 C4 H4 120.7 3_565 .
C2 C4 H4 120.7 . .
C3 C5 C6 122.7(5) 3_565 .
C3 C5 C6 122.7(5) . .
C7 C6 C7 119.8(16) 13 15_565
C7 C6 C5 120.1(8) . .
C7 C6 C5 120.1(8) 13 .
C7 C6 C5 120.1(8) 3_565 .
C7 C6 C5 120.1(8) 15_565 .
C6 C7 C7 120.1(8) . 11
C7 C7 H7A 121.4 11 .

loop_
_geom_bond_atom_site_label_1
_geom_bond_atom_site_label_2
_geom_bond_distance
_geom_bond_site_symmetry_2
In1 O1 2.201(5) .
In1 O2 2.436(6) .
O1 C1 1.235(10) .
O2 C1 1.258(11) .
C1 C2 1.488(11) .
C2 C3 1.368(10) .
C2 C4 1.395(9) .
C3 C5 1.449(10) .
C3 H3 0.9300 .
C4 H4 0.9300 .
C5 C6 1.450(17) .
C6 C7 1.358(15) .
C7 C7 1.45(2) 11
C7 H7A 0.9601 .

loop_
_platon_squeeze_void_nr
_platon_squeeze_void_average_x
_platon_squeeze_void_average_y
_platon_squeeze_void_average_z
_platon_squeeze_void_volume
_platon_squeeze_void_count_electrons
1 -0.014 -0.009 -0.005 1914 570
